data_7011279
loop_
_publ_author_name
'Barbara Modec'
'Jurij V. Bren\<ci\<c'
'Jon Zubieta'

_publ_section_title
;
 A templated synthesis of tetranuclear polyoxoalkoxymolybdates(V).
 Bromo coordinated oxomolybdenum(V) clusters: known core structure with
 new ligands. Oxidation to the Lindquist anion
;
_journal_issue 7
_journal_name_full 'J. Chem. Soc., Dalton Trans.'
_journal_page_first 1500
_journal_page_last 1507
_journal_paper_doi 10.1039/b110062a
_journal_year 2002
_chemical_formula_sum 'C24 H30 Br2 Mo4 N4 O10'
_chemical_formula_weight 1078.10
_chemical_name_systematic
; 
Dibromo-di-\m~2~-ethoxo-di-\m~3~-
oxo-di-\m~2~-oxo-tetraoxotetrapyridine
tetramolybdenum(V)
;
_space_group_IT_number 14
_symmetry_cell_setting monoclinic
_symmetry_space_group_name_Hall '-P 2ybc'
_symmetry_space_group_name_H-M 'P 1 21/c 1'
_atom_sites_solution_hydrogens geom
_atom_sites_solution_primary direct
_atom_sites_solution_secondary difmap
_audit_creation_method SHELXL-97
_cell_angle_alpha 90.00
_cell_angle_beta 98.3770(10)
_cell_angle_gamma 90.00
_cell_formula_units_Z 4
_cell_length_a 13.8953(3)
_cell_length_b 16.9472(4)
_cell_length_c 14.4907(3)
_cell_measurement_reflns_used 7426
_cell_measurement_temperature 293(2)
_cell_measurement_theta_max 27.48
_cell_measurement_theta_min 1.00
_cell_volume 3375.96(13)
_computing_cell_refinement 'DENZO-SMN (Otwinowski & Minor, 1997)'
_computing_data_collection 'DENZO-SMN (Otwinowski & Minor, 1997)'
_computing_data_reduction 'DENZO-SMN (Otwinowski & Minor, 1997)'
_computing_structure_refinement 'SHELXL-97 (Sheldrick, 1997)'
_computing_structure_solution 'SHELXS-97 (Sheldrick, 1990)'
_diffrn_ambient_temperature 293(2)
_diffrn_measured_fraction_theta_full 0.956
_diffrn_measured_fraction_theta_max 0.956
_diffrn_measurement_device_type 'Nonius Kappa CCD'
_diffrn_radiation_monochromator graphite
_diffrn_radiation_source 'fine-focus sealed tube'
_diffrn_radiation_type MoK\a
_diffrn_radiation_wavelength 0.71073
_diffrn_reflns_av_R_equivalents 0.0250
_diffrn_reflns_av_sigmaI/netI 0.0402
_diffrn_reflns_limit_h_max 18
_diffrn_reflns_limit_h_min -17
_diffrn_reflns_limit_k_max 20
_diffrn_reflns_limit_k_min -21
_diffrn_reflns_limit_l_max 18
_diffrn_reflns_limit_l_min -18
_diffrn_reflns_number 13525
_diffrn_reflns_theta_full 27.44
_diffrn_reflns_theta_max 27.44
_diffrn_reflns_theta_min 1.48
_exptl_absorpt_coefficient_mu 3.874
_exptl_absorpt_correction_type none
_exptl_crystal_colour 'dark red'
_exptl_crystal_density_diffrn 2.121
_exptl_crystal_density_meas ?
_exptl_crystal_description block
_exptl_crystal_F_000 2080
_exptl_crystal_size_max 0.08
_exptl_crystal_size_mid 0.06
_exptl_crystal_size_min 0.04
_refine_diff_density_max 1.324
_refine_diff_density_min -2.065
_refine_diff_density_rms 0.145
_refine_ls_extinction_coef 0.0008(3)
_refine_ls_extinction_expression Fc^*^=kFc[1+0.001xFc^2^\l^3^/sin(2\q)]^-1/4^
_refine_ls_extinction_method SHELXL
_refine_ls_goodness_of_fit_ref 1.037
_refine_ls_hydrogen_treatment constr
_refine_ls_matrix_type full
_refine_ls_number_parameters 400
_refine_ls_number_reflns 7607
_refine_ls_number_restraints 0
_refine_ls_restrained_S_all 1.037
_refine_ls_R_factor_all 0.0665
_refine_ls_R_factor_gt 0.0480
_refine_ls_shift/su_max 0.002
_refine_ls_shift/su_mean 0.000
_refine_ls_structure_factor_coef Fsqd
_refine_ls_weighting_details 'w=1/[\s^2^(Fo^2^)+(0.0815P)^2^+9.4586P] where P=(Fo^2^+2Fc^2^)/3'
_refine_ls_weighting_scheme calc
_refine_ls_wR_factor_gt 0.1309
_refine_ls_wR_factor_ref 0.1479
_reflns_number_gt 5919
_reflns_number_total 7607
_reflns_threshold_expression >2sigma(I)
_cod_data_source_file b110062a.txt
_cod_data_source_block 2a
_cod_depositor_comments
;
The following automatic conversions were performed:

'_refine_ls_weighting_scheme' value 'calc
w=1/[\s^2^(Fo^2^)+(0.0815P)^2^+9.4586P] where P=(Fo^2^+2Fc^2^)/3' was
changed to 'calc'. New tag '_refine_ls_weighting_details' was
created. The value of the new tag was set to
'w=1/[\s^2^(Fo^2^)+(0.0815P)^2^+9.4586P] where P=(Fo^2^+2Fc^2^)/3'.

Automatic conversion script
Id: cif_fix_values 3143 2015-03-26 13:38:13Z robertas 
;
_cod_original_sg_symbol_H-M 'P 21/c'
_cod_database_code 7011279

loop_
_symmetry_equiv_pos_as_xyz
'x, y, z'
'-x, y+1/2, -z+1/2'
'-x, -y, -z'
'x, -y-1/2, z-1/2'

loop_
_atom_site_label
_atom_site_type_symbol
_atom_site_fract_x
_atom_site_fract_y
_atom_site_fract_z
_atom_site_U_iso_or_equiv
_atom_site_adp_type
_atom_site_occupancy
_atom_site_calc_flag
_atom_site_refinement_flags
_atom_site_disorder_assembly
_atom_site_disorder_group
Mo1 Mo -0.97954(4) -0.59073(3) 1.03831(3) 0.03619(15) Uani 1 d . . .
Mo2 Mo -0.85490(4) -0.55421(3) 0.92970(3) 0.04169(16) Uani 1 d . . .
Mo3 Mo -0.43140(4) -0.01083(3) 0.91871(3) 0.03648(15) Uani 1 d . . .
Mo4 Mo -0.36114(4) 0.10151(3) 1.02939(4) 0.04034(15) Uani 1 d . . .
O1 O -0.9931(3) -0.6875(3) 1.0141(3) 0.0515(11) Uani 1 d . . .
O2 O -0.8455(4) -0.6453(3) 0.8851(3) 0.0573(12) Uani 1 d . . .
O3 O -0.4064(3) 0.0231(3) 0.8159(3) 0.0469(10) Uani 1 d . . .
O4 O -0.3251(4) 0.1591(3) 0.9461(3) 0.0518(11) Uani 1 d . . .
O5 O -1.1278(3) -0.5744(3) 1.0493(3) 0.0423(9) Uani 1 d . . .
O6 O -0.8423(3) -0.5692(3) 1.0633(3) 0.0448(10) Uani 1 d . . .
O7 O -0.9978(3) -0.5339(2) 0.9174(3) 0.0384(8) Uani 1 d . . .
O8 O -0.3142(3) -0.0037(2) 1.0071(3) 0.0444(9) Uani 1 d . . .
O9 O -0.5677(3) -0.0558(3) 0.8558(3) 0.0431(9) Uani 1 d . . .
O10 O -0.4993(3) 0.0759(2) 0.9767(3) 0.0371(8) Uani 1 d . . .
N1 N -0.9607(4) -0.6196(3) 1.1901(3) 0.0432(11) Uani 1 d . . .
N2 N -0.8647(4) -0.5154(4) 0.7789(4) 0.0544(14) Uani 1 d . . .
N3 N -0.3649(4) -0.1256(3) 0.8891(4) 0.0465(12) Uani 1 d . . .
N4 N -0.4153(4) 0.2164(3) 1.0840(4) 0.0485(12) Uani 1 d . . .
Br2 Br -0.67309(7) -0.52960(7) 0.94898(9) 0.0903(3) Uani 1 d . . .
Br4 Br -0.20248(7) 0.12077(6) 1.14324(7) 0.0758(3) Uani 1 d . . .
C11 C -0.9054(5) -0.5758(4) 1.2526(4) 0.0484(14) Uani 1 d . . .
H11 H -0.8791 -0.5290 1.2338 0.058 Uiso 1 calc R . .
C12 C -0.8857(6) -0.5984(6) 1.3464(5) 0.067(2) Uani 1 d . . .
H12 H -0.8455 -0.5680 1.3894 0.081 Uiso 1 calc R . .
C13 C -0.9272(6) -0.6667(5) 1.3736(5) 0.066(2) Uani 1 d . . .
H13 H -0.9149 -0.6831 1.4354 0.079 Uiso 1 calc R . .
C14 C -0.9854(7) -0.7096(5) 1.3107(5) 0.067(2) Uani 1 d . . .
H14 H -1.0148 -0.7551 1.3290 0.080 Uiso 1 calc R . .
C15 C -1.0014(6) -0.6859(4) 1.2189(5) 0.0559(17) Uani 1 d . . .
H15 H -1.0412 -0.7163 1.1756 0.067 Uiso 1 calc R . .
C21 C -0.8213(6) -0.4499(6) 0.7516(6) 0.072(2) Uani 1 d . . .
H21 H -0.7876 -0.4167 0.7961 0.087 Uiso 1 calc R . .
C22 C -0.8266(7) -0.4316(8) 0.6571(7) 0.088(3) Uani 1 d . . .
H22 H -0.7971 -0.3860 0.6393 0.106 Uiso 1 calc R . .
C23 C -0.8742(9) -0.4797(9) 0.5909(7) 0.102(4) Uani 1 d . . .
H23 H -0.8762 -0.4681 0.5279 0.122 Uiso 1 calc R . .
C24 C -0.9193(9) -0.5453(8) 0.6186(6) 0.095(4) Uani 1 d . . .
H24 H -0.9529 -0.5789 0.5745 0.114 Uiso 1 calc R . .
C25 C -0.9146(7) -0.5617(7) 0.7131(6) 0.075(2) Uani 1 d . . .
H25 H -0.9468 -0.6058 0.7314 0.090 Uiso 1 calc R . .
C31 C -0.3474(7) -0.1429(5) 0.8024(6) 0.068(2) Uani 1 d . . .
H31 H -0.3702 -0.1086 0.7540 0.082 Uiso 1 calc R . .
C32 C -0.2970(8) -0.2094(6) 0.7825(8) 0.088(3) Uani 1 d . . .
H32 H -0.2844 -0.2194 0.7223 0.106 Uiso 1 calc R . .
C33 C -0.2655(7) -0.2614(5) 0.8561(8) 0.081(3) Uani 1 d . . .
H33 H -0.2318 -0.3071 0.8454 0.098 Uiso 1 calc R . .
C34 C -0.2848(7) -0.2441(5) 0.9440(8) 0.081(3) Uani 1 d . . .
H34 H -0.2652 -0.2779 0.9937 0.097 Uiso 1 calc R . .
C35 C -0.3339(6) -0.1755(5) 0.9570(6) 0.0614(18) Uani 1 d . . .
H35 H -0.3459 -0.1635 1.0169 0.074 Uiso 1 calc R . .
C41 C -0.4527(6) 0.2701(4) 1.0208(6) 0.0622(19) Uani 1 d . . .
H41 H -0.4620 0.2561 0.9581 0.075 Uiso 1 calc R . .
C42 C -0.4777(7) 0.3445(5) 1.0448(7) 0.075(2) Uani 1 d . . .
H42 H -0.5054 0.3801 0.9996 0.090 Uiso 1 calc R . .
C43 C -0.4613(7) 0.3652(5) 1.1360(8) 0.082(3) Uani 1 d . . .
H43 H -0.4758 0.4160 1.1538 0.098 Uiso 1 calc R . .
C44 C -0.4247(8) 0.3131(5) 1.1998(7) 0.078(3) Uani 1 d . . .
H44 H -0.4147 0.3271 1.2626 0.094 Uiso 1 calc R . .
C45 C -0.4013(7) 0.2375(5) 1.1731(6) 0.067(2) Uani 1 d . . .
H45 H -0.3755 0.2013 1.2183 0.080 Uiso 1 calc R . .
C51 C -1.1977(6) -0.6358(5) 1.0197(6) 0.069(2) Uani 1 d . . .
H51A H -1.2574 -0.6256 1.0448 0.082 Uiso 1 calc R . .
H51B H -1.1722 -0.6863 1.0436 0.082 Uiso 1 calc R . .
C52 C -1.2183(8) -0.6389(9) 0.9162(8) 0.105(4) Uani 1 d . . .
H52A H -1.2438 -0.5890 0.8927 0.158 Uiso 1 calc R . .
H52B H -1.2652 -0.6796 0.8975 0.158 Uiso 1 calc R . .
H52C H -1.1593 -0.6501 0.8915 0.158 Uiso 1 calc R . .
C91 C -0.6090(6) -0.0302(5) 0.7651(5) 0.0616(19) Uani 1 d . . .
H91A H -0.6629 -0.0645 0.7415 0.074 Uiso 1 calc R . .
H91B H -0.5606 -0.0343 0.7235 0.074 Uiso 1 calc R . .
C92 C -0.6445(7) 0.0529(6) 0.7654(7) 0.084(3) Uani 1 d . . .
H92A H -0.6749 0.0670 0.7039 0.125 Uiso 1 calc R . .
H92B H -0.5906 0.0875 0.7844 0.125 Uiso 1 calc R . .
H92C H -0.6908 0.0576 0.8082 0.125 Uiso 1 calc R . .

loop_
_atom_site_aniso_label
_atom_site_aniso_U_11
_atom_site_aniso_U_22
_atom_site_aniso_U_33
_atom_site_aniso_U_23
_atom_site_aniso_U_13
_atom_site_aniso_U_12
Mo1 0.0392(3) 0.0386(3) 0.0305(2) 0.00381(18) 0.00429(18) 0.00343(19)
Mo2 0.0408(3) 0.0486(3) 0.0367(3) 0.0069(2) 0.0090(2) 0.0082(2)
Mo3 0.0442(3) 0.0313(2) 0.0346(3) 0.00043(18) 0.00768(19) 0.00617(19)
Mo4 0.0461(3) 0.0337(3) 0.0418(3) -0.0027(2) 0.0081(2) 0.0032(2)
O1 0.061(3) 0.047(3) 0.046(2) -0.001(2) 0.009(2) 0.005(2)
O2 0.061(3) 0.059(3) 0.054(3) 0.004(2) 0.017(2) 0.011(2)
O3 0.060(3) 0.042(2) 0.041(2) 0.0024(18) 0.0153(19) 0.0051(19)
O4 0.066(3) 0.040(2) 0.054(3) -0.0012(19) 0.022(2) 0.001(2)
O5 0.039(2) 0.044(2) 0.044(2) 0.0000(18) 0.0059(17) 0.0000(17)
O6 0.041(2) 0.055(3) 0.037(2) 0.0091(19) 0.0035(17) 0.0088(19)
O7 0.039(2) 0.045(2) 0.0310(18) 0.0051(16) 0.0052(15) 0.0040(17)
O8 0.046(2) 0.041(2) 0.047(2) -0.0034(18) 0.0085(18) 0.0087(18)
O9 0.047(2) 0.044(2) 0.037(2) -0.0015(18) 0.0025(17) 0.0018(18)
O10 0.043(2) 0.0311(18) 0.0367(19) 0.0011(15) 0.0043(16) 0.0069(16)
N1 0.044(3) 0.052(3) 0.034(2) 0.009(2) 0.004(2) 0.009(2)
N2 0.055(3) 0.068(4) 0.045(3) 0.013(3) 0.022(3) 0.013(3)
N3 0.045(3) 0.039(3) 0.056(3) -0.008(2) 0.008(2) 0.007(2)
N4 0.048(3) 0.040(3) 0.058(3) -0.010(2) 0.012(2) 0.000(2)
Br2 0.0557(5) 0.1067(8) 0.1097(8) 0.0295(6) 0.0164(5) 0.0104(5)
Br4 0.0663(5) 0.0779(6) 0.0800(6) -0.0105(5) -0.0001(4) -0.0004(4)
C11 0.050(3) 0.058(4) 0.038(3) 0.004(3) 0.007(3) 0.004(3)
C12 0.074(5) 0.088(6) 0.037(3) 0.004(4) -0.001(3) 0.002(4)
C13 0.072(5) 0.084(6) 0.041(4) 0.027(4) 0.009(3) 0.014(4)
C14 0.086(6) 0.063(5) 0.055(4) 0.027(4) 0.022(4) 0.006(4)
C15 0.065(4) 0.055(4) 0.047(4) 0.013(3) 0.007(3) -0.004(3)
C21 0.056(4) 0.105(7) 0.060(4) 0.022(5) 0.021(4) 0.006(4)
C22 0.069(5) 0.130(9) 0.073(6) 0.046(6) 0.035(5) 0.012(6)
C23 0.092(7) 0.170(13) 0.048(5) 0.032(7) 0.027(5) 0.056(8)
C24 0.103(8) 0.134(10) 0.046(5) 0.000(6) 0.004(5) 0.029(7)
C25 0.079(6) 0.096(7) 0.047(4) -0.007(4) 0.001(4) 0.008(5)
C31 0.090(6) 0.054(4) 0.064(5) -0.010(4) 0.028(4) 0.013(4)
C32 0.100(7) 0.080(6) 0.094(7) -0.020(5) 0.048(6) 0.015(5)
C33 0.066(5) 0.048(4) 0.130(9) -0.018(5) 0.017(5) 0.016(4)
C34 0.076(6) 0.049(4) 0.114(8) 0.014(5) 0.003(5) 0.023(4)
C35 0.073(5) 0.051(4) 0.059(4) 0.005(3) 0.006(4) 0.014(4)
C41 0.065(4) 0.046(4) 0.074(5) -0.003(3) 0.006(4) 0.010(3)
C42 0.084(6) 0.050(4) 0.093(6) 0.002(4) 0.018(5) 0.022(4)
C43 0.091(7) 0.051(5) 0.112(8) -0.024(5) 0.044(6) 0.001(4)
C44 0.108(7) 0.058(5) 0.075(6) -0.028(4) 0.031(5) -0.009(5)
C45 0.087(6) 0.054(4) 0.062(4) -0.012(4) 0.021(4) 0.007(4)
C51 0.055(4) 0.072(5) 0.076(5) 0.011(4) 0.000(4) -0.004(4)
C52 0.082(7) 0.130(10) 0.095(8) -0.009(7) -0.019(6) -0.016(7)
C91 0.058(4) 0.080(5) 0.043(4) 0.016(3) -0.004(3) -0.014(4)
C92 0.077(6) 0.090(7) 0.082(6) 0.035(5) 0.006(5) 0.017(5)

loop_
_atom_type_symbol
_atom_type_description
_atom_type_scat_dispersion_real
_atom_type_scat_dispersion_imag
_atom_type_scat_source
C C 0.0033 0.0016 'International Tables Vol C Tables 4.2.6.8 and 6.1.1.4'
H H 0.0000 0.0000 'International Tables Vol C Tables 4.2.6.8 and 6.1.1.4'
N N 0.0061 0.0033 'International Tables Vol C Tables 4.2.6.8 and 6.1.1.4'
O O 0.0106 0.0060 'International Tables Vol C Tables 4.2.6.8 and 6.1.1.4'
Mo Mo -1.6832 0.6857 'International Tables Vol C Tables 4.2.6.8 and 6.1.1.4'
Br Br -0.2901 2.4595 'International Tables Vol C Tables 4.2.6.8 and 6.1.1.4'

loop_
_geom_angle_atom_site_label_1
_geom_angle_atom_site_label_2
_geom_angle_atom_site_label_3
_geom_angle
_geom_angle_site_symmetry_1
_geom_angle_site_symmetry_3
_geom_angle_publ_flag
O1 Mo1 O6 107.6(2) . . ?
O1 Mo1 O7 107.1(2) . . ?
O6 Mo1 O7 94.01(17) . . ?
O1 Mo1 O5 93.6(2) . . ?
O6 Mo1 O5 156.05(18) . . ?
O7 Mo1 O5 90.11(16) . . ?
O1 Mo1 N1 89.2(2) . . ?
O6 Mo1 N1 83.40(18) . . ?
O7 Mo1 N1 163.53(19) . . ?
O5 Mo1 N1 86.00(17) . . ?
O1 Mo1 O7 164.09(19) . 3_347 ?
O6 Mo1 O7 86.78(17) . 3_347 ?
O7 Mo1 O7 77.89(17) . 3_347 ?
O5 Mo1 O7 71.03(16) . 3_347 ?
N1 Mo1 O7 85.72(17) . 3_347 ?
O1 Mo1 Mo2 99.89(16) . . ?
O6 Mo1 Mo2 48.24(12) . . ?
O7 Mo1 Mo2 49.86(11) . . ?
O5 Mo1 Mo2 139.90(12) . . ?
N1 Mo1 Mo2 131.39(14) . . ?
O7 Mo1 Mo2 94.78(10) 3_347 . ?
O2 Mo2 O6 105.2(2) . . ?
O2 Mo2 O7 104.8(2) . . ?
O6 Mo2 O7 93.22(16) . . ?
O2 Mo2 O5 165.5(2) . 3_347 ?
O6 Mo2 O5 89.25(18) . 3_347 ?
O7 Mo2 O5 73.52(16) . 3_347 ?
O2 Mo2 N2 83.9(2) . . ?
O6 Mo2 N2 170.5(2) . . ?
O7 Mo2 N2 86.83(18) . . ?
O5 Mo2 N2 81.7(2) 3_347 . ?
O2 Mo2 Br2 93.53(18) . . ?
O6 Mo2 Br2 88.14(13) . . ?
O7 Mo2 Br2 160.57(13) . . ?
O5 Mo2 Br2 87.12(11) 3_347 . ?
N2 Mo2 Br2 88.70(16) . . ?
O2 Mo2 Mo1 96.33(17) . . ?
O6 Mo2 Mo1 47.88(13) . . ?
O7 Mo2 Mo1 49.37(11) . . ?
O5 Mo2 Mo1 93.20(11) 3_347 . ?
N2 Mo2 Mo1 134.95(16) . . ?
Br2 Mo2 Mo1 135.97(4) . . ?
O3 Mo3 O8 107.7(2) . . ?
O3 Mo3 O10 107.00(19) . . ?
O8 Mo3 O10 94.57(16) . . ?
O3 Mo3 O9 91.6(2) . . ?
O8 Mo3 O9 157.76(18) . . ?
O10 Mo3 O9 89.91(16) . . ?
O3 Mo3 O10 161.4(2) . 3_457 ?
O8 Mo3 O10 89.20(17) . 3_457 ?
O10 Mo3 O10 78.39(17) . 3_457 ?
O9 Mo3 O10 70.37(15) . 3_457 ?
O3 Mo3 N3 89.0(2) . . ?
O8 Mo3 N3 81.27(19) . . ?
O10 Mo3 N3 163.93(19) . . ?
O9 Mo3 N3 88.43(18) . . ?
O10 Mo3 N3 86.01(18) 3_457 . ?
O3 Mo3 Mo4 100.93(16) . . ?
O8 Mo3 Mo4 48.27(12) . . ?
O10 Mo3 Mo4 49.94(12) . . ?
O9 Mo3 Mo4 139.82(12) . . ?
O10 Mo3 Mo4 96.03(10) 3_457 . ?
N3 Mo3 Mo4 129.34(14) . . ?
O4 Mo4 O8 105.7(2) . . ?
O4 Mo4 O10 102.7(2) . . ?
O8 Mo4 O10 93.69(17) . . ?
O4 Mo4 O9 163.88(19) . 3_457 ?
O8 Mo4 O9 90.10(17) . 3_457 ?
O10 Mo4 O9 72.60(15) . 3_457 ?
O4 Mo4 N4 84.3(2) . . ?
O8 Mo4 N4 169.0(2) . . ?
O10 Mo4 N4 88.32(18) . . ?
O9 Mo4 N4 80.17(18) 3_457 . ?
O4 Mo4 Br4 93.99(18) . . ?
O8 Mo4 Br4 86.88(14) . . ?
O10 Mo4 Br4 162.42(11) . . ?
O9 Mo4 Br4 89.84(11) 3_457 . ?
N4 Mo4 Br4 87.95(15) . . ?
O4 Mo4 Mo3 96.16(16) . . ?
O8 Mo4 Mo3 47.70(13) . . ?
O10 Mo4 Mo3 49.58(11) . . ?
O9 Mo4 Mo3 92.26(11) 3_457 . ?
N4 Mo4 Mo3 137.11(14) . . ?
Br4 Mo4 Mo3 134.51(3) . . ?
C51 O5 Mo1 120.3(5) . . ?
C51 O5 Mo2 131.8(4) . 3_347 ?
Mo1 O5 Mo2 105.47(18) . 3_347 ?
Mo1 O6 Mo2 83.88(16) . . ?
Mo1 O7 Mo2 80.78(14) . . ?
Mo1 O7 Mo1 102.11(17) . 3_347 ?
Mo2 O7 Mo1 108.41(18) . 3_347 ?
Mo3 O8 Mo4 84.04(17) . . ?
C91 O9 Mo3 120.2(4) . . ?
C91 O9 Mo4 129.9(4) . 3_457 ?
Mo3 O9 Mo4 105.85(17) . 3_457 ?
Mo3 O10 Mo4 80.49(14) . . ?
Mo3 O10 Mo3 101.61(17) . 3_457 ?
Mo4 O10 Mo3 109.61(17) . 3_457 ?
C11 N1 C15 118.8(6) . . ?
C11 N1 Mo1 121.6(4) . . ?
C15 N1 Mo1 119.5(5) . . ?
C21 N2 C25 118.5(7) . . ?
C21 N2 Mo2 123.7(6) . . ?
C25 N2 Mo2 117.8(6) . . ?
C35 N3 C31 118.2(6) . . ?
C35 N3 Mo3 121.1(5) . . ?
C31 N3 Mo3 120.5(5) . . ?
C45 N4 C41 118.0(7) . . ?
C45 N4 Mo4 124.2(5) . . ?
C41 N4 Mo4 117.3(5) . . ?
N1 C11 C12 121.3(7) . . ?
C13 C12 C11 118.6(8) . . ?
C14 C13 C12 119.8(7) . . ?
C13 C14 C15 119.7(8) . . ?
N1 C15 C14 121.6(7) . . ?
N2 C21 C22 120.6(10) . . ?
C23 C22 C21 120.8(11) . . ?
C22 C23 C24 118.6(9) . . ?
C23 C24 C25 119.6(11) . . ?
N2 C25 C24 121.8(11) . . ?
N3 C31 C32 122.6(9) . . ?
C31 C32 C33 117.8(9) . . ?
C34 C33 C32 119.3(8) . . ?
C35 C34 C33 118.4(9) . . ?
N3 C35 C34 123.7(8) . . ?
N4 C41 C42 122.7(8) . . ?
C43 C42 C41 118.3(9) . . ?
C44 C43 C42 120.2(8) . . ?
C43 C44 C45 120.0(9) . . ?
N4 C45 C44 120.9(9) . . ?
O5 C51 C52 110.3(8) . . ?
O9 C91 C92 112.0(7) . . ?

loop_
_geom_bond_atom_site_label_1
_geom_bond_atom_site_label_2
_geom_bond_distance
_geom_bond_site_symmetry_2
_geom_bond_publ_flag
Mo1 O1 1.682(5) . ?
Mo1 O6 1.924(4) . ?
Mo1 O7 1.983(4) . ?
Mo1 O5 2.107(4) . ?
Mo1 N1 2.232(5) . ?
Mo1 O7 2.243(4) 3_347 ?
Mo1 Mo2 2.5795(7) . ?
Mo2 O2 1.686(5) . ?
Mo2 O6 1.935(4) . ?
Mo2 O7 1.998(4) . ?
Mo2 O5 2.218(4) 3_347 ?
Mo2 N2 2.267(5) . ?
Mo2 Br2 2.5355(11) . ?
Mo3 O3 1.679(4) . ?
Mo3 O8 1.924(4) . ?
Mo3 O10 1.997(4) . ?
Mo3 O9 2.121(4) . ?
Mo3 O10 2.206(4) 3_457 ?
Mo3 N3 2.222(5) . ?
Mo3 Mo4 2.5872(7) . ?
Mo4 O4 1.684(5) . ?
Mo4 O8 1.941(4) . ?
Mo4 O10 2.008(4) . ?
Mo4 O9 2.197(4) 3_457 ?
Mo4 N4 2.271(5) . ?
Mo4 Br4 2.5747(10) . ?
O5 C51 1.446(9) . ?
O5 Mo2 2.218(4) 3_347 ?
O7 Mo1 2.243(4) 3_347 ?
O9 C91 1.423(8) . ?
O9 Mo4 2.197(4) 3_457 ?
O10 Mo3 2.206(4) 3_457 ?
N1 C11 1.327(9) . ?
N1 C15 1.351(9) . ?
N2 C21 1.349(11) . ?
N2 C25 1.346(11) . ?
N3 C35 1.320(9) . ?
N3 C31 1.347(9) . ?
N4 C45 1.326(9) . ?
N4 C41 1.342(10) . ?
C11 C12 1.400(9) . ?
C12 C13 1.376(12) . ?
C13 C14 1.340(13) . ?
C14 C15 1.376(10) . ?
C21 C22 1.395(12) . ?
C22 C23 1.354(18) . ?
C23 C24 1.365(19) . ?
C24 C25 1.389(12) . ?
C31 C32 1.379(12) . ?
C32 C33 1.404(15) . ?
C33 C34 1.372(14) . ?
C34 C35 1.374(11) . ?
C41 C42 1.367(11) . ?
C42 C43 1.354(14) . ?
C43 C44 1.325(14) . ?
C44 C45 1.390(11) . ?
C51 C52 1.486(13) . ?
C91 C92 1.492(14) . ?
